data_4507323
loop_
_publ_author_name
'Perlovich, German L.'
'Proshin, Alexey N.'
'Ol&#x2019;khovich, Marina V.'
'Sharapova, Angelica V.'
'Lermontov, Anatoly S.'

_publ_section_title
;
 Novel Spiro-Derivatives of 1,3-Thiazine Molecular Crystals: Structural
 and Thermodynamic Aspects
;
_journal_issue 2
_journal_name_full 'Crystal Growth &amp; Design'
_journal_page_first 804
_journal_paper_doi 10.1021/cg301511x
_journal_volume 13
_journal_year 2013
_chemical_formula_sum 'C15 H20 N2 S'
_chemical_formula_weight 260.39
_chemical_name_systematic
; 
 ? 
;
_space_group_IT_number 14
_symmetry_cell_setting monoclinic
_symmetry_space_group_name_Hall '-P 2yn'
_symmetry_space_group_name_H-M 'P 1 21/n 1'
_atom_sites_solution_hydrogens geom
_atom_sites_solution_primary direct
_atom_sites_solution_secondary difmap
_audit_creation_method SHELXL-97
_cell_angle_alpha 90.00
_cell_angle_beta 96.517(7)
_cell_angle_gamma 90.00
_cell_formula_units_Z 4
_cell_length_a 6.235(3)
_cell_length_b 19.286(8)
_cell_length_c 11.982(5)
_cell_measurement_reflns_used 1720
_cell_measurement_temperature 296(2)
_cell_measurement_theta_max 20.78
_cell_measurement_theta_min 2.72
_cell_volume 1431.5(11)
_computing_cell_refinement 'Bruker SAINT'
_computing_data_collection 'Bruker APEX2'
_computing_data_reduction 'Bruker SAINT'
_computing_molecular_graphics 'Bruker SHELXTL'
_computing_publication_material 'Bruker SHELXTL'
_computing_structure_refinement 'SHELXL-97 (Sheldrick, 1997)'
_computing_structure_solution 'SHELXS-97 (Sheldrick, 1990)'
_diffrn_ambient_temperature 296(2)
_diffrn_measured_fraction_theta_full 0.996
_diffrn_measured_fraction_theta_max 0.996
_diffrn_measurement_device_type 'Bruker SMART APEX II'
_diffrn_measurement_method \w
_diffrn_radiation_monochromator graphite
_diffrn_radiation_source 'fine-focus sealed tube'
_diffrn_radiation_type MoK\a
_diffrn_radiation_wavelength 0.71073
_diffrn_reflns_av_R_equivalents 0.0407
_diffrn_reflns_av_sigmaI/netI 0.0376
_diffrn_reflns_limit_h_max 7
_diffrn_reflns_limit_h_min -7
_diffrn_reflns_limit_k_max 23
_diffrn_reflns_limit_k_min -23
_diffrn_reflns_limit_l_max 14
_diffrn_reflns_limit_l_min -14
_diffrn_reflns_number 11001
_diffrn_reflns_theta_full 26.00
_diffrn_reflns_theta_max 26.00
_diffrn_reflns_theta_min 2.11
_diffrn_standards_decay_% 0
_diffrn_standards_interval_time 0
_diffrn_standards_number 0
_exptl_absorpt_coefficient_mu 0.211
_exptl_absorpt_correction_T_max 0.9854
_exptl_absorpt_correction_T_min 0.9751
_exptl_absorpt_correction_type multi-scan
_exptl_absorpt_process_details 'SADABS (Bruker, 2004)'
_exptl_crystal_colour colourless
_exptl_crystal_density_diffrn 1.208
_exptl_crystal_density_meas ?
_exptl_crystal_density_method 'not measured'
_exptl_crystal_description block
_exptl_crystal_F_000 560
_exptl_crystal_size_max 0.12
_exptl_crystal_size_mid 0.08
_exptl_crystal_size_min 0.07
_refine_diff_density_max 0.589
_refine_diff_density_min -0.312
_refine_diff_density_rms 0.053
_refine_ls_extinction_method none
_refine_ls_goodness_of_fit_ref 1.018
_refine_ls_hydrogen_treatment mixed
_refine_ls_matrix_type full
_refine_ls_number_parameters 166
_refine_ls_number_reflns 2800
_refine_ls_number_restraints 1
_refine_ls_restrained_S_all 1.018
_refine_ls_R_factor_all 0.0919
_refine_ls_R_factor_gt 0.0609
_refine_ls_shift/su_max 0.000
_refine_ls_shift/su_mean 0.000
_refine_ls_structure_factor_coef Fsqd
_refine_ls_weighting_details 'calc w=1/[\s^2^(Fo^2^)+(0.0909P)^2^+0.7452P] where P=(Fo^2^+2Fc^2^)/3'
_refine_ls_weighting_scheme calc
_refine_ls_wR_factor_gt 0.1650
_refine_ls_wR_factor_ref 0.1813
_reflns_number_gt 1918
_reflns_number_total 2800
_reflns_threshold_expression I>2\s(I)
_cod_data_source_file cg301511x_si_011.cif
_cod_data_source_block CCDC_894498
_cod_depositor_comments
;
The following automatic conversions were performed:

'_symmetry_cell_setting' value 'Monoclinic' changed to 'monoclinic'
according to /home/saulius/struct/CIF-dictionaries/cif_core.dic
dictionary named 'cif_core.dic' version 2.4.2 from 2011-04-26.

Automatic conversion script
Id: cif_fix_values 1891 2012-01-12 08:04:46Z andrius 

The following automatic conversions were performed:

'_exptl_crystal_density_meas' value 'not measured' was changed to '?'
- the value is perceived as not measured.

Automatic conversion script
Id: cif_fix_values 3008 2015-01-20 13:52:24Z robertas 
;
_cod_original_cell_volume 1431.4(10)
_cod_original_sg_symbol_H-M P2(1)/n
_cod_database_code 4507323

loop_
_symmetry_equiv_pos_as_xyz
'x, y, z'
'-x+1/2, y+1/2, -z+1/2'
'-x, -y, -z'
'x-1/2, -y-1/2, z-1/2'

loop_
_atom_site_label
_atom_site_type_symbol
_atom_site_fract_x
_atom_site_fract_y
_atom_site_fract_z
_atom_site_U_iso_or_equiv
_atom_site_adp_type
_atom_site_occupancy
_atom_site_symmetry_multiplicity
_atom_site_calc_flag
_atom_site_refinement_flags
S1 S 0.84590(13) 0.08039(4) 0.78017(6) 0.0541(3) Uani 1 1 d .
N1 N 0.5591(4) -0.00696(13) 0.85201(19) 0.0518(6) Uani 1 1 d .
N2 N 0.7279(5) 0.06184(16) 0.9886(2) 0.0615(7) Uani 1 1 d D
C13 C 0.9983(8) 0.2574(3) 0.6772(4) 0.1048(16) Uani 1 1 d .
H13A H 0.9533 0.2706 0.6000 0.126 Uiso 1 1 calc R
H13B H 1.0765 0.2963 0.7137 0.126 Uiso 1 1 calc R
C14 C 0.8044(8) 0.2442(2) 0.7340(4) 0.0902(13) Uani 1 1 d .
H14A H 0.7126 0.2116 0.6894 0.108 Uiso 1 1 calc R
H14B H 0.7246 0.2872 0.7372 0.108 Uiso 1 1 calc R
C15 C 0.8520(6) 0.21612(19) 0.8503(3) 0.0758(11) Uani 1 1 d .
H15A H 0.9239 0.2516 0.8982 0.091 Uiso 1 1 calc R
H15B H 0.7171 0.2050 0.8793 0.091 Uiso 1 1 calc R
C10 C 0.9898(5) 0.15328(16) 0.8557(3) 0.0533(8) Uani 1 1 d .
C7 C 0.6982(5) 0.04152(15) 0.8810(2) 0.0461(7) Uani 1 1 d .
C1 C 0.5251(5) -0.03355(14) 0.7415(2) 0.0451(7) Uani 1 1 d .
C2 C 0.3188(5) -0.03183(17) 0.6848(3) 0.0596(8) Uani 1 1 d .
H2A H 0.2071 -0.0114 0.7183 0.071 Uiso 1 1 calc R
C3 C 0.2781(6) -0.0603(2) 0.5787(3) 0.0737(10) Uani 1 1 d .
H3A H 0.1395 -0.0580 0.5409 0.088 Uiso 1 1 calc R
C4 C 0.4385(7) -0.09175(19) 0.5284(3) 0.0702(10) Uani 1 1 d .
H4A H 0.4098 -0.1109 0.4570 0.084 Uiso 1 1 calc R
C11 C 1.1953(6) 0.1653(2) 0.7971(4) 0.0883(13) Uani 1 1 d .
H11A H 1.2683 0.1213 0.7904 0.106 Uiso 1 1 calc R
H11B H 1.2925 0.1957 0.8434 0.106 Uiso 1 1 calc R
C12 C 1.1442(8) 0.1982(3) 0.6777(4) 0.0979(14) Uani 1 1 d .
H12A H 1.2781 0.2130 0.6510 0.117 Uiso 1 1 calc R
H12B H 1.0796 0.1633 0.6262 0.117 Uiso 1 1 calc R
C8 C 0.8755(6) 0.1125(2) 1.0399(3) 0.0726(11) Uani 1 1 d .
H8A H 0.9321 0.0960 1.1139 0.087 Uiso 1 1 calc R
H8B H 0.7967 0.1550 1.0497 0.087 Uiso 1 1 calc R
C9 C 1.0589(6) 0.1284(2) 0.9759(3) 0.0819(12) Uani 1 1 d .
H9A H 1.1471 0.0871 0.9730 0.098 Uiso 1 1 calc R
H9B H 1.1474 0.1639 1.0156 0.098 Uiso 1 1 calc R
C5 C 0.6394(6) -0.09457(17) 0.5839(3) 0.0637(9) Uani 1 1 d .
H5A H 0.7493 -0.1158 0.5502 0.076 Uiso 1 1 calc R
C6 C 0.6845(5) -0.06633(16) 0.6904(3) 0.0535(8) Uani 1 1 d .
H6A H 0.8233 -0.0695 0.7277 0.064 Uiso 1 1 calc R
H2N H 0.649(5) 0.0435(17) 1.033(2) 0.064 Uiso 1 1 d D

loop_
_atom_site_aniso_label
_atom_site_aniso_U_11
_atom_site_aniso_U_22
_atom_site_aniso_U_33
_atom_site_aniso_U_23
_atom_site_aniso_U_13
_atom_site_aniso_U_12
S1 0.0675(5) 0.0518(5) 0.0438(4) -0.0066(3) 0.0095(3) -0.0164(4)
N1 0.0606(15) 0.0566(15) 0.0391(13) -0.0075(11) 0.0102(11) -0.0135(12)
N2 0.0733(19) 0.0718(18) 0.0408(14) -0.0105(13) 0.0131(12) -0.0229(15)
C13 0.097(3) 0.119(4) 0.098(3) 0.040(3) 0.008(3) -0.003(3)
C14 0.105(3) 0.063(2) 0.101(3) 0.006(2) 0.006(3) -0.002(2)
C15 0.073(2) 0.060(2) 0.093(3) -0.017(2) 0.002(2) 0.0007(18)
C10 0.0518(17) 0.0545(18) 0.0530(17) -0.0113(14) 0.0034(13) -0.0147(14)
C7 0.0492(16) 0.0474(16) 0.0413(15) -0.0060(12) 0.0037(12) 0.0003(13)
C1 0.0560(17) 0.0393(15) 0.0405(14) -0.0005(12) 0.0081(13) -0.0088(13)
C2 0.0539(18) 0.0579(19) 0.066(2) -0.0086(16) 0.0039(15) -0.0047(15)
C3 0.071(2) 0.076(2) 0.068(2) -0.008(2) -0.0189(19) -0.009(2)
C4 0.096(3) 0.065(2) 0.0475(18) -0.0115(16) -0.0035(19) -0.017(2)
C11 0.051(2) 0.070(2) 0.140(4) -0.012(3) -0.004(2) -0.0110(18)
C12 0.096(3) 0.131(4) 0.071(3) -0.003(3) 0.028(2) -0.012(3)
C8 0.097(3) 0.077(2) 0.0413(17) -0.0070(17) -0.0022(18) -0.029(2)
C9 0.082(3) 0.084(3) 0.072(2) 0.005(2) -0.022(2) -0.022(2)
C5 0.084(2) 0.0533(19) 0.0566(19) -0.0129(15) 0.0210(18) -0.0074(17)
C6 0.0589(18) 0.0500(17) 0.0510(17) -0.0047(14) 0.0041(14) -0.0045(14)

loop_
_atom_type_symbol
_atom_type_description
_atom_type_scat_dispersion_real
_atom_type_scat_dispersion_imag
_atom_type_scat_source
C C 0.0033 0.0016 'International Tables Vol C Tables 4.2.6.8 and 6.1.1.4'
H H 0.0000 0.0000 'International Tables Vol C Tables 4.2.6.8 and 6.1.1.4'
N N 0.0061 0.0033 'International Tables Vol C Tables 4.2.6.8 and 6.1.1.4'
S S 0.1246 0.1234 'International Tables Vol C Tables 4.2.6.8 and 6.1.1.4'

loop_
_geom_angle_atom_site_label_1
_geom_angle_atom_site_label_2
_geom_angle_atom_site_label_3
_geom_angle
C7 S1 C10 104.46(14)
C7 N1 C1 122.6(2)
C7 N2 C8 128.6(3)
C7 N2 H2N 117(2)
C8 N2 H2N 114(2)
C12 C13 C14 113.9(4)
C12 C13 H13A 108.8
C14 C13 H13A 108.8
C12 C13 H13B 108.8
C14 C13 H13B 108.8
H13A C13 H13B 107.7
C13 C14 C15 114.0(4)
C13 C14 H14A 108.8
C15 C14 H14A 108.8
C13 C14 H14B 108.8
C15 C14 H14B 108.8
H14A C14 H14B 107.6
C10 C15 C14 112.9(3)
C10 C15 H15A 109.0
C14 C15 H15A 109.0
C10 C15 H15B 109.0
C14 C15 H15B 109.0
H15A C15 H15B 107.8
C15 C10 C9 113.3(3)
C15 C10 C11 111.3(3)
C9 C10 C11 108.3(3)
C15 C10 S1 110.7(2)
C9 C10 S1 106.9(2)
C11 C10 S1 105.9(2)
N1 C7 N2 119.0(3)
N1 C7 S1 120.5(2)
N2 C7 S1 120.5(2)
C6 C1 C2 118.0(3)
C6 C1 N1 122.9(3)
C2 C1 N1 118.9(3)
C3 C2 C1 120.4(3)
C3 C2 H2A 119.8
C1 C2 H2A 119.8
C4 C3 C2 121.0(3)
C4 C3 H3A 119.5
C2 C3 H3A 119.5
C5 C4 C3 119.0(3)
C5 C4 H4A 120.5
C3 C4 H4A 120.5
C10 C11 C12 112.5(3)
C10 C11 H11A 109.1
C12 C11 H11A 109.1
C10 C11 H11B 109.1
C12 C11 H11B 109.1
H11A C11 H11B 107.8
C13 C12 C11 112.5(4)
C13 C12 H12A 109.1
C11 C12 H12A 109.1
C13 C12 H12B 109.1
C11 C12 H12B 109.1
H12A C12 H12B 107.8
N2 C8 C9 114.6(3)
N2 C8 H8A 108.6
C9 C8 H8A 108.6
N2 C8 H8B 108.6
C9 C8 H8B 108.6
H8A C8 H8B 107.6
C8 C9 C10 113.6(3)
C8 C9 H9A 108.8
C10 C9 H9A 108.8
C8 C9 H9B 108.8
C10 C9 H9B 108.8
H9A C9 H9B 107.7
C4 C5 C6 121.2(3)
C4 C5 H5A 119.4
C6 C5 H5A 119.4
C1 C6 C5 120.5(3)
C1 C6 H6A 119.7
C5 C6 H6A 119.7

loop_
_geom_bond_atom_site_label_1
_geom_bond_atom_site_label_2
_geom_bond_distance
S1 C7 1.767(3)
S1 C10 1.848(3)
N1 C7 1.295(4)
N1 C1 1.413(3)
N2 C7 1.340(4)
N2 C8 1.431(4)
N2 H2N 0.843(18)
C13 C12 1.460(7)
C13 C14 1.476(6)
C13 H13A 0.9700
C13 H13B 0.9700
C14 C15 1.494(6)
C14 H14A 0.9700
C14 H14B 0.9700
C15 C10 1.482(5)
C15 H15A 0.9700
C15 H15B 0.9700
C10 C9 1.534(5)
C10 C11 1.547(5)
C1 C6 1.378(4)
C1 C2 1.386(4)
C2 C3 1.381(5)
C2 H2A 0.9300
C3 C4 1.367(5)
C3 H3A 0.9300
C4 C5 1.351(5)
C4 H4A 0.9300
C11 C12 1.565(6)
C11 H11A 0.9700
C11 H11B 0.9700
C12 H12A 0.9700
C12 H12B 0.9700
C8 C9 1.479(5)
C8 H8A 0.9700
C8 H8B 0.9700
C9 H9A 0.9700
C9 H9B 0.9700
C5 C6 1.386(4)
C5 H5A 0.9300
C6 H6A 0.9300

loop_
_geom_hbond_atom_site_label_D
_geom_hbond_atom_site_label_H
_geom_hbond_atom_site_label_A
_geom_hbond_distance_DH
_geom_hbond_distance_HA
_geom_hbond_distance_DA
_geom_hbond_angle_DHA
_geom_hbond_site_symmetry_A
N2 H2N N1 0.843(18) 2.117(19) 2.957(4) 175(3) 3_657

loop_
_cod_related_entry_id
_cod_related_entry_database
_cod_related_entry_code
1 ChemSpider 30652513
